data_2012747
loop_
_publ_author_name
'Kou, Hui-Zhong'
'Gao, Song'
'Wang, Ru-Ji'

_publ_section_title
;
 A cyano-bridged dinuclear 4<i>f</i>--3<i>d</i> array
;
_journal_issue 6
_journal_name_full 'Acta Crystallographica Section C'
_journal_page_first m325
_journal_page_last m326
_journal_paper_doi 10.1107/S0108270102005966
_journal_volume 58
_journal_year 2002
_chemical_formula_iupac '[Cr Dy (C4 H7 N O)4 (C N)6 (H2 O)3], 2H2O'
_chemical_formula_moiety 'C22 H34 Cr Dy N10 O7, 2H2 O'
_chemical_formula_sum 'C22 H38 Cr Dy N10 O9'
_chemical_formula_weight 801.12
_chemical_name_systematic
;
triaqua-1\k^3^O-\m-cyano-1:2\k^2^N:C-pentacyano-2\k^5^C-tetrakis
-(2-pyrrolidone-1\kO)chromium(III)dysprosium(III) dihydrate
;
_space_group_IT_number 2
_symmetry_cell_setting triclinic
_symmetry_space_group_name_Hall '-P 1'
_symmetry_space_group_name_H-M 'P -1'
_atom_sites_solution_hydrogens geom
_atom_sites_solution_primary direct
_atom_sites_solution_secondary difmap
_cell_angle_alpha 90.19(3)
_cell_angle_beta 92.40(3)
_cell_angle_gamma 91.10(3)
_cell_formula_units_Z 2
_cell_length_a 9.1442(18)
_cell_length_b 12.448(3)
_cell_length_c 14.518(3)
_cell_measurement_temperature 293(2)
_cell_measurement_theta_max 25.00
_cell_measurement_theta_min 3.51
_cell_volume 1650.8(6)
_computing_cell_refinement 'HKL SCALEPACK (Otwinowski & Minor, 1997)'
_computing_data_collection 'COLLECT (Nonius, 1998)'
_computing_data_reduction 'HKL DENZO (Otwinowski & Minor, 1997)'
_computing_molecular_graphics 'PLATON (Spek, 2002)'
_computing_publication_material SHELXL97
_computing_structure_refinement 'SHELXL97 (Sheldrick, 1997)'
_computing_structure_solution 'SHELXS97 (Sheldrick, 1997)'
_diffrn_ambient_temperature 293(2)
_diffrn_detector_area_resol_mean 0.76
_diffrn_measured_fraction_theta_full 0.996
_diffrn_measured_fraction_theta_max 0.996
_diffrn_measurement_device_type 'Nonius KappaCCD area-detector'
_diffrn_measurement_method CCD
_diffrn_radiation_monochromator graphite
_diffrn_radiation_source 'fine-focus sealed tube'
_diffrn_radiation_type MoK\a
_diffrn_radiation_wavelength 0.71073
_diffrn_reflns_av_R_equivalents 0.046
_diffrn_reflns_av_sigmaI/netI 0.0255
_diffrn_reflns_limit_h_max 10
_diffrn_reflns_limit_h_min -10
_diffrn_reflns_limit_k_max 14
_diffrn_reflns_limit_k_min -14
_diffrn_reflns_limit_l_max 17
_diffrn_reflns_limit_l_min 0
_diffrn_reflns_number 9078
_diffrn_reflns_theta_full 25.00
_diffrn_reflns_theta_max 25.00
_diffrn_reflns_theta_min 3.51
_exptl_absorpt_coefficient_mu 2.635
_exptl_absorpt_correction_T_max 0.812
_exptl_absorpt_correction_T_min 0.625
_exptl_absorpt_correction_type empirical
_exptl_absorpt_process_details '(Blessing, 1995, 1997)'
_exptl_crystal_colour yellow
_exptl_crystal_density_diffrn 1.612
_exptl_crystal_density_method 'not measured'
_exptl_crystal_description platelet
_exptl_crystal_F_000 804
_exptl_crystal_size_max 0.20
_exptl_crystal_size_mid 0.10
_exptl_crystal_size_min 0.08
_refine_diff_density_max 2.247
_refine_diff_density_min -0.947
_refine_ls_extinction_coef none
_refine_ls_extinction_method none
_refine_ls_goodness_of_fit_ref 1.127
_refine_ls_hydrogen_treatment constr
_refine_ls_matrix_type full
_refine_ls_number_parameters 389
_refine_ls_number_reflns 5798
_refine_ls_number_restraints 0
_refine_ls_restrained_S_all 1.127
_refine_ls_R_factor_all 0.0318
_refine_ls_R_factor_gt 0.0291
_refine_ls_shift/su_max 0.001
_refine_ls_shift/su_mean 0.000
_refine_ls_structure_factor_coef Fsqd
_refine_ls_weighting_details 'w = 1/[\s^2^(Fo^2^)+(0.0281P)^2^+3.8796P] where P = (Fo^2^+2Fc^2^)/3'
_refine_ls_weighting_scheme calc
_refine_ls_wR_factor_gt 0.0726
_refine_ls_wR_factor_ref 0.0736
_reflns_number_gt 5457
_reflns_number_total 5798
_reflns_threshold_expression I>2\s(I)
_cod_data_source_file de1183.cif
_cod_data_source_block I
_cod_database_code 2012747
_cod_database_fobs_code 2012747

loop_
_symmetry_equiv_pos_as_xyz
'x, y, z'
'-x, -y, -z'

loop_
_atom_site_label
_atom_site_fract_x
_atom_site_fract_y
_atom_site_fract_z
_atom_site_U_iso_or_equiv
_atom_site_adp_type
_atom_site_calc_flag
_atom_site_refinement_flags
_atom_site_occupancy
_atom_site_disorder_assembly
_atom_site_disorder_group
_atom_site_type_symbol
Dy 0.557981(18) 0.234345(14) 0.249405(11) 0.02406(7) Uani d . 1 . . Dy
Cr 0.21126(6) -0.14059(5) 0.25114(4) 0.02209(13) Uani d . 1 . . Cr
O1 0.6484(4) 0.3850(3) 0.3299(2) 0.0543(9) Uani d . 1 . . O
O2 0.4831(3) 0.2048(3) 0.40197(19) 0.0375(7) Uani d . 1 . . O
O3 0.4588(4) 0.1971(3) 0.1015(2) 0.0594(10) Uani d . 1 . . O
O4 0.3229(3) 0.3073(3) 0.2551(2) 0.0525(9) Uani d . 1 . . O
O5 0.5930(4) 0.3839(2) 0.1488(2) 0.0404(7) Uani d . 1 . . O
O6 0.7567(3) 0.1824(3) 0.15911(19) 0.0429(8) Uani d . 1 . . O
O7 0.7513(3) 0.1570(3) 0.33933(19) 0.0483(9) Uani d . 1 . . O
N1 0.4533(4) 0.0510(3) 0.2503(2) 0.0379(8) Uani d . 1 . . N
N2 0.2270(5) -0.1762(4) 0.0324(3) 0.0589(12) Uani d . 1 . . N
N3 0.4579(5) -0.3197(4) 0.2634(4) 0.0635(13) Uani d . 1 . . N
N4 -0.0446(5) -0.3199(4) 0.2494(4) 0.0711(14) Uani d . 1 . . N
N5 0.2279(4) -0.1323(3) 0.4716(2) 0.0460(10) Uani d . 1 . . N
N6 -0.0214(4) 0.0515(4) 0.2428(3) 0.0498(10) Uani d . 1 . . N
N7 0.6979(7) 0.3761(4) 0.4842(3) 0.0765(17) Uani d . 1 . . N
H7 0.6722 0.3097 0.4904 0.092 Uiso calc R 1 . . H
N8 0.2384(5) 0.1669(4) 0.4150(3) 0.0611(12) Uani d . 1 . . N
H8 0.2140 0.1765 0.3578 0.073 Uiso calc R 1 . . H
N9 0.4174(5) 0.1295(4) -0.0435(3) 0.0669(13) Uani d . 1 . . N
H9 0.5077 0.1254 -0.0572 0.080 Uiso calc R 1 . . H
N10 0.2623(5) 0.4325(4) 0.1488(4) 0.0658(13) Uani d . 1 . . N
H10 0.3499 0.4475 0.1330 0.079 Uiso calc R 1 . . H
C1 0.3725(4) -0.0196(3) 0.2497(3) 0.0301(8) Uani d . 1 . . C
C2 0.2162(4) -0.1592(4) 0.1088(3) 0.0343(9) Uani d . 1 . . C
C3 0.3696(5) -0.2561(4) 0.2593(3) 0.0361(9) Uani d . 1 . . C
C4 0.0467(5) -0.2566(4) 0.2520(3) 0.0392(10) Uani d . 1 . . C
C5 0.2190(4) -0.1334(3) 0.3934(3) 0.0310(9) Uani d . 1 . . C
C6 0.0582(4) -0.0182(3) 0.2442(3) 0.0315(9) Uani d . 1 . . C
C7 0.6885(6) 0.4252(4) 0.4049(3) 0.0439(11) Uani d . 1 . . C
C8 0.7326(9) 0.5391(5) 0.4202(4) 0.076(2) Uani d . 1 . . C
H8A 0.6529 0.5861 0.4025 0.092 Uiso calc R 1 . . H
H8B 0.8167 0.5578 0.3845 0.092 Uiso calc R 1 . . H
C9 0.7704(11) 0.5489(5) 0.5221(4) 0.094(3) Uani d . 1 . . C
H9A 0.8700 0.5757 0.5323 0.112 Uiso calc R 1 . . H
H9B 0.7048 0.5980 0.5509 0.112 Uiso calc R 1 . . H
C10 0.7544(10) 0.4410(5) 0.5609(4) 0.087(2) Uani d . 1 . . C
H10A 0.8481 0.4149 0.5843 0.104 Uiso calc R 1 . . H
H10B 0.6866 0.4407 0.6106 0.104 Uiso calc R 1 . . H
C11 0.3786(5) 0.1633(4) 0.0389(3) 0.0444(11) Uani d . 1 . . C
C12 0.2172(7) 0.1542(7) 0.0380(5) 0.087(2) Uani d . 1 . . C
H12A 0.1865 0.1097 0.0887 0.105 Uiso calc R 1 . . H
H12B 0.1751 0.2246 0.0442 0.105 Uiso calc R 1 . . H
C13 0.1688(7) 0.1051(6) -0.0504(5) 0.078(2) Uani d . 1 . . C
H13A 0.0939 0.1480 -0.0809 0.093 Uiso calc R 1 . . H
H13B 0.1288 0.0334 -0.0409 0.093 Uiso calc R 1 . . H
C14 0.3018(7) 0.1005(6) -0.1074(4) 0.0719(17) Uani d . 1 . . C
H14A 0.3145 0.0288 -0.1318 0.086 Uiso calc R 1 . . H
H14B 0.2955 0.1510 -0.1581 0.086 Uiso calc R 1 . . H
C15 0.3774(5) 0.1777(4) 0.4476(3) 0.0382(10) Uani d . 1 . . C
C16 0.3847(7) 0.1514(6) 0.5458(4) 0.0732(18) Uani d . 1 . . C
H16A 0.4335 0.2084 0.5817 0.088 Uiso calc R 1 . . H
H16B 0.4360 0.0848 0.5568 0.088 Uiso calc R 1 . . H
C17 0.2227(10) 0.1398(6) 0.5695(6) 0.105(3) Uani d . 1 . . C
H17A 0.2067 0.0737 0.6031 0.126 Uiso calc R 1 . . H
H17B 0.1952 0.1995 0.6077 0.126 Uiso calc R 1 . . H
C18 0.1333(8) 0.1383(6) 0.4817(6) 0.089(2) Uani d . 1 . . C
H18A 0.0908 0.0675 0.4692 0.107 Uiso calc R 1 . . H
H18B 0.0556 0.1902 0.4829 0.107 Uiso calc R 1 . . H
C19 0.2340(5) 0.3613(4) 0.2112(3) 0.0444(11) Uani d . 1 . . C
C20 0.0706(6) 0.3554(6) 0.2217(5) 0.0748(19) Uani d . 1 . . C
H20A 0.0443 0.3868 0.2799 0.090 Uiso calc R 1 . . H
H20B 0.0346 0.2816 0.2186 0.090 Uiso calc R 1 . . H
C21 0.0094(7) 0.4198(6) 0.1412(6) 0.096(3) Uani d . 1 . . C
H21A -0.0302 0.3722 0.0929 0.115 Uiso calc R 1 . . H
H21B -0.0679 0.4658 0.1608 0.115 Uiso calc R 1 . . H
C22 0.1335(7) 0.4852(6) 0.1074(6) 0.087(2) Uani d . 1 . . C
H22A 0.1346 0.4837 0.0406 0.105 Uiso calc R 1 . . H
H22B 0.1287 0.5592 0.1280 0.105 Uiso calc R 1 . . H
O8 0.6882(4) 0.5915(3) 0.1705(2) 0.0501(8) Uani d . 1 . . O
O9 0.5662(5) 0.3900(3) -0.0407(3) 0.0655(10) Uani d . 1 . . O
H51 0.6268 0.4488 0.1630 0.094 Uiso d . 1 . . H
H52 0.5930 0.3796 0.0883 0.094 Uiso d . 1 . . H
H61 0.8331 0.1428 0.1731 0.094 Uiso d . 1 . . H
H62 0.7616 0.1791 0.0988 0.094 Uiso d . 1 . . H
H71 0.8299 0.1203 0.3281 0.094 Uiso d . 1 . . H
H72 0.7396 0.1295 0.3943 0.094 Uiso d . 1 . . H
H81 0.6266 0.6097 0.2125 0.094 Uiso d . 1 . . H
H82 0.7803 0.6054 0.1870 0.094 Uiso d . 1 . . H
H91 0.6286 0.3406 -0.0556 0.094 Uiso d . 1 . . H
H92 0.4758 0.3928 -0.0638 0.094 Uiso d . 1 . . H

loop_
_atom_site_aniso_label
_atom_site_aniso_U_11
_atom_site_aniso_U_22
_atom_site_aniso_U_33
_atom_site_aniso_U_12
_atom_site_aniso_U_13
_atom_site_aniso_U_23
Dy 0.02291(10) 0.02860(11) 0.02033(10) -0.00276(7) -0.00165(6) 0.00127(7)
Cr 0.0228(3) 0.0265(3) 0.0170(3) -0.0005(2) 0.0011(2) -0.0005(2)
O1 0.086(3) 0.0430(19) 0.0316(17) -0.0200(17) -0.0101(16) -0.0031(14)
O2 0.0334(16) 0.0525(19) 0.0269(15) -0.0011(13) 0.0069(12) 0.0020(13)
O3 0.076(3) 0.061(2) 0.0371(18) -0.0250(19) -0.0300(17) 0.0049(16)
O4 0.0336(17) 0.081(3) 0.0438(19) 0.0156(17) 0.0037(14) 0.0176(17)
O5 0.060(2) 0.0311(16) 0.0298(15) -0.0085(14) 0.0007(13) 0.0047(12)
O6 0.0421(17) 0.068(2) 0.0195(14) 0.0189(15) 0.0055(12) 0.0020(14)
O7 0.0387(17) 0.086(3) 0.0212(15) 0.0286(17) 0.0023(12) 0.0089(15)
N1 0.042(2) 0.036(2) 0.035(2) -0.0107(17) 0.0027(15) -0.0006(15)
N2 0.054(3) 0.099(4) 0.024(2) 0.015(2) 0.0051(17) -0.004(2)
N3 0.061(3) 0.056(3) 0.075(3) 0.026(2) 0.003(2) -0.001(2)
N4 0.054(3) 0.071(3) 0.087(4) -0.031(3) 0.012(2) -0.012(3)
N5 0.053(2) 0.064(3) 0.022(2) 0.011(2) 0.0007(16) 0.0024(17)
N6 0.045(2) 0.057(3) 0.048(2) 0.020(2) -0.0014(18) -0.001(2)
N7 0.143(5) 0.042(3) 0.041(3) -0.024(3) -0.021(3) 0.006(2)
N8 0.039(2) 0.082(3) 0.063(3) -0.006(2) 0.007(2) -0.007(2)
N9 0.046(3) 0.084(4) 0.070(3) -0.007(2) 0.007(2) -0.017(3)
N10 0.041(2) 0.066(3) 0.091(4) 0.006(2) -0.006(2) 0.029(3)
C1 0.032(2) 0.034(2) 0.024(2) -0.0005(17) 0.0030(15) -0.0003(16)
C2 0.030(2) 0.046(3) 0.026(2) 0.0054(17) 0.0020(16) 0.0004(18)
C3 0.040(2) 0.037(2) 0.032(2) 0.0067(19) -0.0008(17) -0.0026(18)
C4 0.035(2) 0.045(3) 0.037(2) -0.009(2) 0.0049(18) -0.004(2)
C5 0.028(2) 0.036(2) 0.030(2) 0.0031(16) 0.0022(16) 0.0031(17)
C6 0.031(2) 0.039(2) 0.023(2) 0.0025(18) -0.0003(15) -0.0021(16)
C7 0.060(3) 0.038(3) 0.033(2) -0.009(2) -0.005(2) 0.0003(19)
C8 0.132(6) 0.046(3) 0.048(3) -0.022(3) -0.021(3) 0.001(3)
C9 0.163(8) 0.060(4) 0.055(4) -0.025(4) -0.021(4) -0.015(3)
C10 0.147(7) 0.071(4) 0.040(3) -0.022(4) -0.025(4) -0.001(3)
C11 0.055(3) 0.038(3) 0.038(3) -0.008(2) -0.012(2) 0.005(2)
C12 0.061(4) 0.125(6) 0.076(4) -0.016(4) 0.009(3) -0.039(4)
C13 0.050(3) 0.104(5) 0.077(4) 0.000(3) -0.023(3) -0.025(4)
C14 0.080(4) 0.089(5) 0.045(3) -0.015(3) -0.009(3) -0.019(3)
C15 0.040(2) 0.037(2) 0.039(2) 0.0035(18) 0.0153(19) -0.0013(19)
C16 0.076(4) 0.112(5) 0.033(3) 0.019(4) 0.011(3) 0.011(3)
C17 0.146(8) 0.083(5) 0.093(6) -0.018(5) 0.096(6) 0.003(4)
C18 0.060(4) 0.071(4) 0.140(7) -0.003(3) 0.052(4) 0.011(4)
C19 0.035(2) 0.050(3) 0.049(3) 0.007(2) 0.001(2) -0.003(2)
C20 0.031(3) 0.109(5) 0.085(5) 0.012(3) 0.001(3) 0.010(4)
C21 0.051(4) 0.087(5) 0.148(8) 0.019(3) -0.021(4) 0.023(5)
C22 0.069(4) 0.081(5) 0.112(6) 0.027(4) -0.018(4) 0.034(4)
O8 0.0438(19) 0.0431(19) 0.063(2) -0.0055(14) 0.0020(16) -0.0070(16)
O9 0.090(3) 0.063(2) 0.043(2) 0.007(2) 0.0016(19) -0.0001(18)

loop_
_atom_type_symbol
_atom_type_description
_atom_type_scat_dispersion_real
_atom_type_scat_dispersion_imag
_atom_type_scat_source
C C 0.0033 0.0016 'International Tables Vol C Tables 4.2.6.8 and 6.1.1.4'
H H 0.0000 0.0000 'International Tables Vol C Tables 4.2.6.8 and 6.1.1.4'
Cr Cr 0.3209 0.6236 'International Tables Vol C Tables 4.2.6.8 and 6.1.1.4'
Dy Dy -0.1892 4.4098 'International Tables Vol C Tables 4.2.6.8 and 6.1.1.4'
N N 0.0061 0.0033 'International Tables Vol C Tables 4.2.6.8 and 6.1.1.4'
O O 0.0106 0.0060 'International Tables Vol C Tables 4.2.6.8 and 6.1.1.4'

loop_
_geom_angle_atom_site_label_1
_geom_angle_atom_site_label_2
_geom_angle_atom_site_label_3
_geom_angle
_geom_angle_publ_flag
O1 Dy O3 136.65(12) y
O1 Dy O4 88.05(14) y
O3 Dy O4 77.80(14) y
O1 Dy O2 76.31(11) y
O3 Dy O2 135.47(12) y
O4 Dy O2 74.29(11) y
O1 Dy O7 79.61(13) y
O3 Dy O7 132.63(13) y
O4 Dy O7 144.12(11) y
O2 Dy O7 70.10(10) y
O1 Dy O6 103.88(13) y
O3 Dy O6 73.53(13) y
O4 Dy O6 148.46(11) y
O2 Dy O6 136.60(10) y
O7 Dy O6 67.39(10) y
O1 Dy O5 68.44(11) y
O3 Dy O5 69.05(11) y
O4 Dy O5 81.61(12) y
O2 Dy O5 137.63(11) y
O7 Dy O5 123.17(12) y
O6 Dy O5 76.14(11) y
O1 Dy N1 149.59(12) y
O3 Dy N1 72.28(12) y
O4 Dy N1 90.87(13) y
O2 Dy N1 74.17(12) y
O7 Dy N1 83.68(13) y
O6 Dy N1 92.71(13) y
O5 Dy N1 141.33(11) y
C3 Cr C5 88.60(16) ?
C3 Cr C4 91.26(18) ?
C5 Cr C4 90.87(17) ?
C3 Cr C2 86.29(17) ?
C5 Cr C2 174.87(16) ?
C4 Cr C2 88.73(17) ?
C3 Cr C1 90.55(17) ?
C5 Cr C1 89.26(16) ?
C4 Cr C1 178.18(17) ?
C2 Cr C1 91.30(16) ?
C3 Cr C6 177.40(17) ?
C5 Cr C6 90.80(16) ?
C4 Cr C6 91.27(17) ?
C2 Cr C6 94.32(16) ?
C1 Cr C6 86.91(16) ?
C7 O1 Dy 147.6(3) ?
C15 O2 Dy 143.3(3) ?
C11 O3 Dy 161.8(4) ?
C19 O4 Dy 142.7(3) ?
Dy O5 H51 128.3 ?
Dy O5 H52 124.8 ?
H51 O5 H52 105.7 ?
Dy O6 H61 130.8 ?
Dy O6 H62 129.2 ?
H61 O6 H62 97.5 ?
Dy O7 H71 135.9 ?
Dy O7 H72 123.2 ?
H71 O7 H72 95.2 ?
C1 N1 Dy 162.4(3) ?
C7 N7 C10 115.3(5) ?
C7 N7 H7 122.3 ?
C10 N7 H7 122.3 ?
C15 N8 C18 115.7(6) ?
C15 N8 H8 122.2 ?
C18 N8 H8 122.2 ?
C11 N9 C14 116.4(5) ?
C11 N9 H9 121.8 ?
C14 N9 H9 121.8 ?
C19 N10 C22 115.0(5) ?
C19 N10 H10 122.5 ?
C22 N10 H10 122.5 ?
N1 C1 Cr 175.4(4) ?
N2 C2 Cr 174.2(4) ?
N3 C3 Cr 179.5(5) ?
N4 C4 Cr 177.7(5) ?
N5 C5 Cr 177.2(4) ?
N6 C6 Cr 177.0(4) ?
O1 C7 N7 126.6(4) ?
O1 C7 C8 125.3(4) ?
N7 C7 C8 108.1(4) ?
C7 C8 C9 105.4(5) ?
C7 C8 H8A 110.7 ?
C9 C8 H8A 110.7 ?
C7 C8 H8B 110.7 ?
C9 C8 H8B 110.7 ?
H8A C8 H8B 108.8 ?
C10 C9 C8 106.7(5) ?
C10 C9 H9A 110.4 ?
C8 C9 H9A 110.4 ?
C10 C9 H9B 110.4 ?
C8 C9 H9B 110.4 ?
H9A C9 H9B 108.6 ?
N7 C10 C9 104.2(5) ?
N7 C10 H10A 110.9 ?
C9 C10 H10A 110.9 ?
N7 C10 H10B 110.9 ?
C9 C10 H10B 110.9 ?
H10A C10 H10B 108.9 ?
O3 C11 N9 127.2(5) ?
O3 C11 C12 126.7(5) ?
N9 C11 C12 106.1(4) ?
C13 C12 C11 107.2(5) ?
C13 C12 H12A 110.3 ?
C11 C12 H12A 110.3 ?
C13 C12 H12B 110.3 ?
C11 C12 H12B 110.3 ?
H12A C12 H12B 108.5 ?
C12 C13 C14 106.4(5) ?
C12 C13 H13A 110.5 ?
C14 C13 H13A 110.5 ?
C12 C13 H13B 110.5 ?
C14 C13 H13B 110.5 ?
H13A C13 H13B 108.6 ?
N9 C14 C13 103.0(5) ?
N9 C14 H14A 111.2 ?
C13 C14 H14A 111.2 ?
N9 C14 H14B 111.2 ?
C13 C14 H14B 111.2 ?
H14A C14 H14B 109.1 ?
O2 C15 N8 125.6(4) ?
O2 C15 C16 125.1(5) ?
N8 C15 C16 109.2(4) ?
C15 C16 C17 103.3(5) ?
C15 C16 H16A 111.1 ?
C17 C16 H16A 111.1 ?
C15 C16 H16B 111.1 ?
C17 C16 H16B 111.1 ?
H16A C16 H16B 109.1 ?
C18 C17 C16 108.0(5) ?
C18 C17 H17A 110.1 ?
C16 C17 H17A 110.1 ?
C18 C17 H17B 110.1 ?
C16 C17 H17B 110.1 ?
H17A C17 H17B 108.4 ?
N8 C18 C17 102.7(5) ?
N8 C18 H18A 111.2 ?
C17 C18 H18A 111.2 ?
N8 C18 H18B 111.2 ?
C17 C18 H18B 111.2 ?
H18A C18 H18B 109.1 ?
O4 C19 N10 126.8(5) ?
O4 C19 C20 124.7(5) ?
N10 C19 C20 108.5(5) ?
C19 C20 C21 104.0(5) ?
C19 C20 H20A 111.0 ?
C21 C20 H20A 111.0 ?
C19 C20 H20B 111.0 ?
C21 C20 H20B 111.0 ?
H20A C20 H20B 109.0 ?
C22 C21 C20 106.3(5) ?
C22 C21 H21A 110.5 ?
C20 C21 H21A 110.5 ?
C22 C21 H21B 110.5 ?
C20 C21 H21B 110.5 ?
H21A C21 H21B 108.7 ?
N10 C22 C21 103.1(5) ?
N10 C22 H22A 111.1 ?
C21 C22 H22A 111.1 ?
N10 C22 H22B 111.1 ?
C21 C22 H22B 111.1 ?
H22A C22 H22B 109.1 ?
H81 O8 H82 113.3 ?
H91 O9 H92 123.8 ?

loop_
_geom_bond_atom_site_label_1
_geom_bond_atom_site_label_2
_geom_bond_site_symmetry_2
_geom_bond_distance
_geom_bond_publ_flag
Dy O1 . 2.326(3) y
Dy O3 . 2.337(3) y
Dy O4 . 2.354(3) y
Dy O2 . 2.373(3) y
Dy O7 . 2.374(3) y
Dy O6 . 2.383(3) y
Dy O5 . 2.394(3) y
Dy N1 . 2.458(4) y
Cr C3 . 2.061(4) y
Cr C5 . 2.064(4) y
Cr C4 . 2.066(4) y
Cr C2 . 2.081(4) y
Cr C1 . 2.088(4) y
Cr C6 . 2.088(4) y
O1 C7 . 1.236(5) ?
O2 C15 . 1.237(5) ?
O3 C11 . 1.213(5) ?
O4 C19 . 1.224(6) ?
O5 H51 . 0.88 ?
O5 H52 . 0.88 ?
O6 H61 . 0.88 ?
O6 H62 . 0.88 ?
O7 H71 . 0.88 ?
O7 H72 . 0.88 ?
N1 C1 . 1.138(5) ?
N2 C2 . 1.137(6) ?
N3 C3 . 1.141(6) ?
N4 C4 . 1.137(6) ?
N5 C5 . 1.136(5) ?
N6 C6 . 1.142(6) ?
N7 C7 . 1.306(6) ?
N7 C10 . 1.446(7) ?
N7 H7 . 0.86 ?
N8 C15 . 1.341(6) ?
N8 C18 . 1.434(8) ?
N8 H8 . 0.86 ?
N9 C11 . 1.331(7) ?
N9 C14 . 1.417(7) ?
N9 H9 . 0.86 ?
N10 C19 . 1.300(7) ?
N10 C22 . 1.467(7) ?
N10 H10 . 0.86 ?
C7 C8 . 1.480(7) ?
C8 C9 . 1.510(8) ?
C8 H8A . 0.97 ?
C8 H8B . 0.97 ?
C9 C10 . 1.465(9) ?
C9 H9A . 0.97 ?
C9 H9B . 0.97 ?
C10 H10A . 0.97 ?
C10 H10B . 0.97 ?
C11 C12 . 1.478(8) ?
C12 C13 . 1.467(8) ?
C12 H12A . 0.97 ?
C12 H12B . 0.97 ?
C13 C14 . 1.502(9) ?
C13 H13A . 0.97 ?
C13 H13B . 0.97 ?
C14 H14A . 0.97 ?
C14 H14B . 0.97 ?
C15 C16 . 1.463(7) ?
C16 C17 . 1.539(10) ?
C16 H16A . 0.97 ?
C16 H16B . 0.97 ?
C17 C18 . 1.485(12) ?
C17 H17A . 0.97 ?
C17 H17B . 0.97 ?
C18 H18A . 0.97 ?
C18 H18B . 0.97 ?
C19 C20 . 1.509(7) ?
C20 C21 . 1.513(9) ?
C20 H20A . 0.97 ?
C20 H20B . 0.97 ?
C21 C22 . 1.486(10) ?
C21 H21A . 0.97 ?
C21 H21B . 0.97 ?
C22 H22A . 0.97 ?
C22 H22B . 0.97 ?
O8 H81 . 0.88 ?
O8 H82 . 0.88 ?
O9 H91 . 0.88 ?
O9 H92 . 0.88 ?

loop_
_geom_hbond_atom_site_label_D
_geom_hbond_atom_site_label_H
_geom_hbond_atom_site_label_A
_geom_hbond_site_symmetry_A
_geom_hbond_distance_DH
_geom_hbond_distance_HA
_geom_hbond_distance_DA
_geom_hbond_angle_DHA
N7 H7 O2 . 0.86 2.46 3.075(6) 129
N7 H7 N5 2_656 0.86 2.46 3.183(7) 142
N8 H8 O4 . 0.86 2.44 3.028(6) 126
N9 H9 N2 2_655 0.86 2.51 3.290(7) 152
N10 H10 O5 . 0.86 2.38 3.096(6) 141
N10 H10 O9 2_665 0.86 2.55 3.147(6) 127
O5 H51 O8 . 0.88 1.85 2.724(4) 170
O5 H52 O9 . 0.88 1.88 2.754(5) 169
O6 H61 N6 1_655 0.88 2.01 2.861(5) 162
O6 H62 N2 2_655 0.88 1.91 2.792(5) 178
O7 H71 N6 1_655 0.88 2.07 2.890(5) 154
O7 H72 N5 2_656 0.88 1.96 2.762(5) 152
O8 H81 N3 1_565 0.88 1.96 2.792(6) 157
O8 H82 N4 1_665 0.88 2.02 2.855(6) 159
O9 H91 N2 2_655 0.88 2.47 3.294(6) 156
O9 H92 O8 2_665 0.88 2.12 2.945(5) 155.

loop_
_geom_torsion_atom_site_label_1
_geom_torsion_atom_site_label_2
_geom_torsion_atom_site_label_3
_geom_torsion_atom_site_label_4
_geom_torsion
O3 Dy O1 C7 168.0(6)
O4 Dy O1 C7 98.2(7)
O2 Dy O1 C7 23.9(7)
O7 Dy O1 C7 -48.0(7)
O6 Dy O1 C7 -111.4(7)
O5 Dy O1 C7 179.9(7)
N1 Dy O1 C7 9.8(9)
O1 Dy O2 C15 133.1(5)
O3 Dy O2 C15 -11.9(6)
O4 Dy O2 C15 41.3(5)
O7 Dy O2 C15 -143.2(5)
O6 Dy O2 C15 -131.1(5)
O5 Dy O2 C15 99.0(5)
N1 Dy O2 C15 -54.3(5)
O1 Dy O3 C11 -131.5(12)
O4 Dy O3 C11 -57.7(12)
O2 Dy O3 C11 -5.7(13)
O7 Dy O3 C11 100.3(12)
O6 Dy O3 C11 135.6(12)
O5 Dy O3 C11 -143.3(13)
N1 Dy O3 C11 37.2(12)
O1 Dy O4 C19 95.0(6)
O3 Dy O4 C19 -43.7(6)
O2 Dy O4 C19 171.4(6)
O7 Dy O4 C19 164.3(5)
O6 Dy O4 C19 -18.8(7)
O5 Dy O4 C19 26.6(6)
N1 Dy O4 C19 -115.4(6)
O1 Dy N1 C1 91.9(11)
O3 Dy N1 C1 -72.6(11)
O4 Dy N1 C1 4.3(11)
O2 Dy N1 C1 77.7(11)
O7 Dy N1 C1 148.7(11)
O6 Dy N1 C1 -144.4(11)
O5 Dy N1 C1 -73.3(11)
Dy O1 C7 N7 3.4(11)
Dy O1 C7 C8 -175.6(5)
C10 N7 C7 O1 177.4(6)
C10 N7 C7 C8 -3.5(9)
O1 C7 C8 C9 179.4(6)
N7 C7 C8 C9 0.3(8)
C7 C8 C9 C10 2.8(9)
C7 N7 C10 C9 5.2(10)
C8 C9 C10 N7 -4.5(10)
Dy O3 C11 N9 -145.2(10)
Dy O3 C11 C12 36.7(16)
C14 N9 C11 O3 -175.8(6)
C14 N9 C11 C12 2.7(8)
O3 C11 C12 C13 -177.7(6)
N9 C11 C12 C13 3.8(8)
C11 C12 C13 C14 -8.3(9)
C11 N9 C14 C13 -7.8(8)
C12 C13 C14 N9 9.4(8)
Dy O2 C15 N8 -10.6(8)
Dy O2 C15 C16 168.7(4)
C18 N8 C15 O2 -177.9(5)
C18 N8 C15 C16 2.7(7)
O2 C15 C16 C17 172.2(5)
N8 C15 C16 C17 -8.4(7)
C15 C16 C17 C18 11.1(8)
C15 N8 C18 C17 4.5(8)
C16 C17 C18 N8 -9.5(8)
Dy O4 C19 N10 -26.1(10)
Dy O4 C19 C20 154.1(5)
C22 N10 C19 O4 -179.9(6)
C22 N10 C19 C20 -0.1(8)
O4 C19 C20 C21 -169.4(6)
N10 C19 C20 C21 10.8(7)
C19 C20 C21 C22 -17.1(8)
C19 N10 C22 C21 -10.8(9)
C20 C21 C22 N10 16.8(9)
